data_7011499
loop_
_publ_author_name
'Haynes, Anthony'
'Maitlis, Peter M.'
'Quyoum, Ruhksana'
'Pulling, Claire'
'Adams, Harry'
'Spey, Sharon E.'
'Strange, Richard W.'

_publ_section_title
;
 Structure and reactivity of polymer-supported carbonylation catalysts
;
_journal_issue 12
_journal_name_full 'Journal of the Chemical Society, Dalton Transactions'
_journal_page_first 2565
_journal_paper_doi 10.1039/b200606e
_journal_year 2002
_chemical_formula_sum 'C8 H8 I2 N O2 Rh'
_chemical_formula_weight 506.86
_chemical_name_systematic
; 
? 
;
_space_group_IT_number 2
_symmetry_cell_setting triclinic
_symmetry_space_group_name_Hall '-P 1'
_symmetry_space_group_name_H-M 'P -1'
_atom_sites_solution_hydrogens geom
_atom_sites_solution_primary direct
_atom_sites_solution_secondary difmap
_audit_creation_method SHELXL-97
_cell_angle_alpha 78.932(18)
_cell_angle_beta 87.860(17)
_cell_angle_gamma 75.72(3)
_cell_formula_units_Z 2
_cell_length_a 7.137(2)
_cell_length_b 7.503(3)
_cell_length_c 12.697(3)
_cell_measurement_reflns_used 43
_cell_measurement_temperature 150(2)
_cell_volume 646.6(4)
_computing_cell_refinement 'Bruker SMART'
_computing_data_collection 'Bruker SMART'
_computing_data_reduction 'Bruker SHELXTL'
_computing_molecular_graphics 'Bruker SHELXTL'
_computing_publication_material 'Bruker SHELXTL'
_computing_structure_refinement 'SHELXL-97 (Sheldrick, 1997)'
_computing_structure_solution 'SHELXS-97 (Sheldrick, 1990)'
_diffrn_ambient_temperature 150(2)
_diffrn_measured_fraction_theta_full 0.925
_diffrn_measured_fraction_theta_max 0.925
_diffrn_measurement_device_type 'CCD area detector'
_diffrn_measurement_method 'phi and omega scans'
_diffrn_radiation_monochromator graphite
_diffrn_radiation_source 'fine-focus sealed tube'
_diffrn_radiation_type MoK\a
_diffrn_radiation_wavelength 0.71073
_diffrn_reflns_av_R_equivalents 0.0616
_diffrn_reflns_av_sigmaI/netI 0.0460
_diffrn_reflns_limit_h_max 9
_diffrn_reflns_limit_h_min -8
_diffrn_reflns_limit_k_max 10
_diffrn_reflns_limit_k_min -9
_diffrn_reflns_limit_l_max 16
_diffrn_reflns_limit_l_min -14
_diffrn_reflns_number 4331
_diffrn_reflns_theta_full 28.35
_diffrn_reflns_theta_max 28.35
_diffrn_reflns_theta_min 1.63
_exptl_absorpt_coefficient_mu 6.073
_exptl_absorpt_correction_T_max 0.3764
_exptl_absorpt_correction_T_min 0.2250
_exptl_absorpt_correction_type empirical
_exptl_absorpt_process_details SADABS
_exptl_crystal_colour Yellow
_exptl_crystal_density_diffrn 2.604
_exptl_crystal_density_method 'not measured'
_exptl_crystal_description Block
_exptl_crystal_F_000 460
_exptl_crystal_size_max 0.35
_exptl_crystal_size_mid 0.30
_exptl_crystal_size_min 0.20
_refine_diff_density_max 0.827
_refine_diff_density_min -1.309
_refine_diff_density_rms 0.193
_refine_ls_extinction_coef 0.0062(7)
_refine_ls_extinction_expression Fc^*^=kFc[1+0.001xFc^2^\l^3^/sin(2\q)]^-1/4^
_refine_ls_extinction_method SHELXL
_refine_ls_goodness_of_fit_ref 1.183
_refine_ls_hydrogen_treatment mixed
_refine_ls_matrix_type full
_refine_ls_number_parameters 129
_refine_ls_number_reflns 2977
_refine_ls_number_restraints 0
_refine_ls_restrained_S_all 1.183
_refine_ls_R_factor_all 0.0342
_refine_ls_R_factor_gt 0.0309
_refine_ls_shift/su_max 0.002
_refine_ls_shift/su_mean 0.000
_refine_ls_structure_factor_coef Fsqd
_refine_ls_weighting_details 'calc w=1/[\s^2^(Fo^2^)+(0.0347P)^2^+1.7756P] where P=(Fo^2^+2Fc^2^)/3'
_refine_ls_weighting_scheme calc
_refine_ls_wR_factor_gt 0.0846
_refine_ls_wR_factor_ref 0.0857
_reflns_number_gt 2879
_reflns_number_total 2977
_reflns_threshold_expression >2sigma(I)
_cod_data_source_file b200606e.txt
_cod_data_source_block imt2m
_cod_depositor_comments
;
The following automatic conversions were performed:
'_symmetry_cell_setting' value 'Triclinic' changed to 'triclinic'
according to '/home/saulius/struct/CIF-dictionaries/cif_core.dic'
dictionary named 'cif_core.dic' version 2.4.1 from
2010-06-29.

'_exptl_absorpt_correction_type' value 'Empirical' changed to
'empirical' according to
'/home/saulius/struct/CIF-dictionaries/cif_core.dic' dictionary named
'cif_core.dic' version 2.4.1 from 2010-06-29.

Automatic conversion script
Id: cif_fix_enum 1527 2010-12-29 10:47:43Z saulius 
;
_cod_original_sg_symbol_H-M P-1
_cod_database_code 7011499

loop_
_symmetry_equiv_pos_as_xyz
'x, y, z'
'-x, -y, -z'

loop_
_atom_site_label
_atom_site_type_symbol
_atom_site_fract_x
_atom_site_fract_y
_atom_site_fract_z
_atom_site_U_iso_or_equiv
_atom_site_adp_type
_atom_site_occupancy
_atom_site_symmetry_multiplicity
_atom_site_calc_flag
_atom_site_refinement_flags
_atom_site_disorder_assembly
_atom_site_disorder_group
Rh1 Rh 0.77652(4) 0.80571(5) 0.21030(3) 0.02536(12) Uani 1 1 d . . .
I2 I 0.71549(4) 0.91264(4) 0.39927(2) 0.02841(11) Uani 1 1 d . . .
I1 I 0.68549(5) 1.15622(4) 0.10292(2) 0.03672(12) Uani 1 1 d . . .
O1 O 0.8379(7) 0.6805(7) -0.0009(4) 0.0532(11) Uani 1 1 d . . .
O2 O 0.8791(7) 0.4164(6) 0.3366(4) 0.0512(10) Uani 1 1 d . . .
N1 N 1.2457(5) 0.8558(5) 0.2893(3) 0.0243(7) Uani 1 1 d . . .
C1 C 0.8149(7) 0.7288(8) 0.0783(4) 0.0368(10) Uani 1 1 d . . .
C2 C 0.8411(7) 0.5638(7) 0.2877(4) 0.0360(10) Uani 1 1 d . . .
C3 C 1.2908(7) 0.7828(7) 0.2008(4) 0.0332(9) Uani 1 1 d . . .
H4A H 1.2800 0.8615 0.1340 0.040 Uiso 1 1 calc R . .
C4 C 1.3528(8) 0.5929(8) 0.2079(5) 0.0399(11) Uani 1 1 d . . .
H5A H 1.3836 0.5423 0.1463 0.048 Uiso 1 1 calc R . .
C5 C 1.3691(7) 0.4778(7) 0.3072(5) 0.0407(11) Uani 1 1 d . . .
H6A H 1.4153 0.3489 0.3136 0.049 Uiso 1 1 calc R . .
C6 C 1.3166(7) 0.5550(7) 0.3970(4) 0.0367(10) Uani 1 1 d . . .
H7A H 1.3224 0.4778 0.4641 0.044 Uiso 1 1 calc R . .
C7 C 1.2551(7) 0.7468(7) 0.3876(4) 0.0307(9) Uani 1 1 d . . .
H8A H 1.2207 0.8000 0.4481 0.037 Uiso 1 1 calc R . .
C8 C 1.1836(7) 1.0619(7) 0.2792(5) 0.0359(10) Uani 1 1 d . . .
H9A H 1.1882 1.0943 0.3484 0.054 Uiso 1 1 calc R . .
H9B H 1.0538 1.1059 0.2512 0.054 Uiso 1 1 calc R . .
H9C H 1.2684 1.1191 0.2313 0.054 Uiso 1 1 calc R . .

loop_
_atom_site_aniso_label
_atom_site_aniso_U_11
_atom_site_aniso_U_22
_atom_site_aniso_U_33
_atom_site_aniso_U_23
_atom_site_aniso_U_13
_atom_site_aniso_U_12
Rh1 0.02093(18) 0.02724(18) 0.02829(19) -0.00829(13) 0.00019(12) -0.00426(12)
I2 0.03010(17) 0.03085(17) 0.02467(16) -0.00550(11) 0.00184(10) -0.00819(11)
I1 0.0462(2) 0.03298(18) 0.02682(17) -0.00240(12) 0.00002(12) -0.00424(13)
O1 0.054(2) 0.063(3) 0.043(2) -0.026(2) 0.0006(18) -0.002(2)
O2 0.057(2) 0.0298(19) 0.063(3) -0.0054(18) -0.004(2) -0.0042(17)
N1 0.0188(15) 0.0268(17) 0.0275(17) -0.0037(14) -0.0020(12) -0.0068(13)
C1 0.030(2) 0.041(3) 0.041(3) -0.015(2) -0.0004(18) -0.0041(19)
C2 0.032(2) 0.031(2) 0.044(3) -0.012(2) 0.0028(19) -0.0041(18)
C3 0.032(2) 0.035(2) 0.031(2) -0.0049(18) 0.0014(17) -0.0071(18)
C4 0.037(2) 0.040(3) 0.048(3) -0.019(2) 0.001(2) -0.009(2)
C5 0.031(2) 0.029(2) 0.064(3) -0.008(2) -0.005(2) -0.0087(18)
C6 0.033(2) 0.032(2) 0.043(3) 0.010(2) -0.0068(19) -0.0156(19)
C7 0.029(2) 0.036(2) 0.029(2) -0.0044(18) 0.0000(16) -0.0123(18)
C8 0.033(2) 0.028(2) 0.045(3) -0.006(2) -0.0020(19) -0.0040(18)

loop_
_atom_type_symbol
_atom_type_description
_atom_type_scat_dispersion_real
_atom_type_scat_dispersion_imag
_atom_type_scat_source
C C 0.0033 0.0016 'International Tables Vol C Tables 4.2.6.8 and 6.1.1.4'
H H 0.0000 0.0000 'International Tables Vol C Tables 4.2.6.8 and 6.1.1.4'
O O 0.0106 0.0060 'International Tables Vol C Tables 4.2.6.8 and 6.1.1.4'
N N 0.0061 0.0033 'International Tables Vol C Tables 4.2.6.8 and 6.1.1.4'
Rh Rh -1.1178 0.9187 'International Tables Vol C Tables 4.2.6.8 and 6.1.1.4'
I I -0.4742 1.8119 'International Tables Vol C Tables 4.2.6.8 and 6.1.1.4'

loop_
_geom_angle_atom_site_label_1
_geom_angle_atom_site_label_2
_geom_angle_atom_site_label_3
_geom_angle
_geom_angle_site_symmetry_1
_geom_angle_site_symmetry_3
_geom_angle_publ_flag
C2 Rh1 C1 93.4(2) . . ?
C2 Rh1 I1 178.71(17) . . ?
C1 Rh1 I1 87.78(17) . . ?
C2 Rh1 I2 86.18(16) . . ?
C1 Rh1 I2 178.86(16) . . ?
I1 Rh1 I2 92.63(3) . . ?
C2 Rh1 N1 87.86(17) . . ?
C1 Rh1 N1 105.85(16) . . ?
I1 Rh1 N1 91.36(7) . . ?
I2 Rh1 N1 75.21(6) . . ?
C3 N1 C7 121.8(4) . . ?
C3 N1 C8 119.1(4) . . ?
C7 N1 C8 119.1(4) . . ?
C3 N1 Rh1 78.3(2) . . ?
C7 N1 Rh1 96.9(2) . . ?
C8 N1 Rh1 94.9(2) . . ?
O1 C1 Rh1 179.2(5) . . ?
O2 C2 Rh1 178.8(5) . . ?
N1 C3 C4 120.5(5) . . ?
C3 C4 C5 119.3(5) . . ?
C4 C5 C6 119.4(5) . . ?
C5 C6 C7 120.1(5) . . ?
N1 C7 C6 118.9(5) . . ?

loop_
_geom_bond_atom_site_label_1
_geom_bond_atom_site_label_2
_geom_bond_distance
_geom_bond_site_symmetry_2
_geom_bond_publ_flag
Rh1 C2 1.846(5) . ?
Rh1 C1 1.864(5) . ?
Rh1 I1 2.6539(12) . ?
Rh1 I2 2.6606(8) . ?
Rh1 N1 3.657(3) . ?
O1 C1 1.126(7) . ?
O2 C2 1.132(7) . ?
N1 C3 1.338(6) . ?
N1 C7 1.348(6) . ?
N1 C8 1.481(6) . ?
C3 C4 1.370(7) . ?
C4 C5 1.376(9) . ?
C5 C6 1.374(8) . ?
C6 C7 1.380(7) . ?

loop_
_geom_torsion_atom_site_label_1
_geom_torsion_atom_site_label_2
_geom_torsion_atom_site_label_3
_geom_torsion_atom_site_label_4
_geom_torsion
_geom_torsion_site_symmetry_1
_geom_torsion_site_symmetry_2
_geom_torsion_site_symmetry_3
_geom_torsion_site_symmetry_4
_geom_torsion_publ_flag
C2 Rh1 N1 C3 86.9(3) . . . . ?
C1 Rh1 N1 C3 -6.1(3) . . . . ?
I1 Rh1 N1 C3 -94.1(3) . . . . ?
I2 Rh1 N1 C3 173.5(3) . . . . ?
C2 Rh1 N1 C7 -34.2(3) . . . . ?
C1 Rh1 N1 C7 -127.2(3) . . . . ?
I1 Rh1 N1 C7 144.7(3) . . . . ?
I2 Rh1 N1 C7 52.4(3) . . . . ?
C2 Rh1 N1 C8 -154.3(3) . . . . ?
C1 Rh1 N1 C8 112.7(3) . . . . ?
I1 Rh1 N1 C8 24.7(3) . . . . ?
I2 Rh1 N1 C8 -67.7(3) . . . . ?
C2 Rh1 C1 O1 21(36) . . . . ?
I1 Rh1 C1 O1 -160(36) . . . . ?
I2 Rh1 C1 O1 -49(41) . . . . ?
N1 Rh1 C1 O1 109(36) . . . . ?
C1 Rh1 C2 O2 -159(25) . . . . ?
I1 Rh1 C2 O2 43(30) . . . . ?
I2 Rh1 C2 O2 20(25) . . . . ?
N1 Rh1 C2 O2 95(25) . . . . ?
C7 N1 C3 C4 -1.5(7) . . . . ?
C8 N1 C3 C4 178.6(4) . . . . ?
Rh1 N1 C3 C4 -92.4(4) . . . . ?
N1 C3 C4 C5 -0.3(8) . . . . ?
C3 C4 C5 C6 2.3(8) . . . . ?
C4 C5 C6 C7 -2.5(7) . . . . ?
C3 N1 C7 C6 1.3(6) . . . . ?
C8 N1 C7 C6 -178.8(4) . . . . ?
Rh1 N1 C7 C6 81.7(4) . . . . ?
C5 C6 C7 N1 0.7(7) . . . . ?
